data_6000184
loop_
_publ_author_name
'Paulet, C.'
'Serre, C.'
'Loiseau, T.'
'Riou, D.'
'Ferey, G.'

_publ_section_title
;
 Hybrid open-frameworks (MIL-n): Syntheses and structures of 2-dimensional
 gallium methylphosphonates (MIL-23) and 3-dimensional copper vanadium
 methyldiphosphonate (MIL-24)
;
_journal_coden_ASTM CASCFN
_journal_name_full
;
 Comptes Rendus de l'Academie des Sciences, Serie IIc: Chimie
;
_journal_page_first 631
_journal_page_last 636
_journal_volume 2
_journal_year 1999
_chemical_formula_sum 'C H6 Cu O9 P2 V'
_space_group_name_H-M_alt 'P 21 21 21'
_cell_angle_alpha 90.000
_cell_angle_beta 90.000
_cell_angle_gamma 90.000
_cell_length_a 6.3884
_cell_length_b 10.7284
_cell_length_c 11.2762
_cell_volume 772.84
_cod_database_code 6000184

loop_
_atom_site_label
_atom_site_fract_x
_atom_site_fract_y
_atom_site_fract_z
? ? ? ?
